data_7239084
loop_
_publ_author_name
'Postolachi, Rodica'
'Danac, Ramona'
'Buurma, Niklaas J.'
'Pui, Aurel'
'Balan, Mihaela'
'Shova, Sergiu'
'Deleanu, Calin'

_publ_section_title
;
 New cycloimmonium ylide ligands and their palladium(ii) affinities
;
_journal_issue 38
_journal_name_full 'RSC Advances'
_journal_page_first 17260
_journal_paper_doi 10.1039/c3ra41911h
_journal_volume 3
_journal_year 2013
_chemical_formula_moiety 'C26 H20 Br N3 O2 S'
_chemical_formula_sum 'C26 H20 Br N3 O2 S'
_chemical_formula_weight 518.42
_space_group_crystal_system monoclinic
_space_group_IT_number 14
_space_group_name_Hall '-P 2ybc'
_space_group_name_H-M_alt 'P 1 21/c 1'
_atom_sites_solution_hydrogens geom
_atom_sites_solution_primary direct
_atom_sites_solution_secondary difmap
_audit_creation_date 2013-06-19
_audit_creation_method
;
  Olex2 1.2-ac2
  (compiled Nov  7 2012 10:32:32, GUI svn.r4372)
;
_cell_angle_alpha 90.00
_cell_angle_beta 99.698(9)
_cell_angle_gamma 90.00
_cell_formula_units_Z 8
_cell_length_a 16.705(2)
_cell_length_b 21.458(2)
_cell_length_c 12.8736(9)
_cell_measurement_reflns_used 922
_cell_measurement_temperature 293(2)
_cell_measurement_theta_max 29.4346
_cell_measurement_theta_min 2.8684
_cell_volume 4548.7(8)
_computing_cell_refinement
;
CrysAlisPro, Agilent Technologies,
Version 1.171.35.11 (release 16-05-2011 CrysAlis171 .NET)
(compiled May 16 2011,17:55:39)
;
_computing_data_collection
;
CrysAlisPro, Agilent Technologies,
Version 1.171.35.11 (release 16-05-2011 CrysAlis171 .NET)
(compiled May 16 2011,17:55:39)
;
_computing_data_reduction
;
CrysAlisPro, Agilent Technologies,
Version 1.171.35.11 (release 16-05-2011 CrysAlis171 .NET)
(compiled May 16 2011,17:55:39)
;
_computing_molecular_graphics
;
O. V. Dolomanov, L. J. Bourhis, R. J. Gildea, J. A. K. Howard and H. Puschmann,
OLEX2: a complete structure solution, refinement and analysis program.
J. Appl. Cryst. (2009). 42, 339-341.
;
_computing_publication_material
;
O. V. Dolomanov, L. J. Bourhis, R. J. Gildea, J. A. K. Howard and H. Puschmann,
OLEX2: a complete structure solution, refinement and analysis program.
J. Appl. Cryst. (2009). 42, 339-341.
;
_computing_structure_refinement
;
SHELXL, G.M. Sheldrick, Acta Cryst.
(2008). A64, 112-122
;
_computing_structure_solution
;
SHELXS, G.M. Sheldrick, Acta Cryst.
(2008). A64, 112-122
;
_diffrn_ambient_temperature 293(2)
_diffrn_detector_area_resol_mean 16.1593
_diffrn_measured_fraction_theta_full 0.991
_diffrn_measured_fraction_theta_max 0.991
_diffrn_measurement_details
;
#__ type_ start__ end____ width___ exp.time_
  1 omega  -41.00   53.00   1.0000  100.0000
omega____ theta____ kappa____ phi______ frames
    -      -14.3503   77.0000  -30.0000 94

#__ type_ start__ end____ width___ exp.time_
  2 omega  -10.00   83.00   1.0000  100.0000
omega____ theta____ kappa____ phi______ frames
    -       17.0065   77.0000 -150.0000 93
;
_diffrn_measurement_device_type 'Xcalibur, Eos'
_diffrn_measurement_method '\w scans'
_diffrn_orient_matrix_UB_11 0.0308738000
_diffrn_orient_matrix_UB_12 0.0189857000
_diffrn_orient_matrix_UB_13 -0.0150349000
_diffrn_orient_matrix_UB_21 0.0300797000
_diffrn_orient_matrix_UB_22 -0.0193922000
_diffrn_orient_matrix_UB_23 0.0292744000
_diffrn_orient_matrix_UB_31 0.0002336000
_diffrn_orient_matrix_UB_32 -0.0188592000
_diffrn_orient_matrix_UB_33 -0.0451508000
_diffrn_radiation_monochromator graphite
_diffrn_radiation_type 'Mo K\a'
_diffrn_radiation_wavelength 0.7107
_diffrn_reflns_av_R_equivalents 0.1509
_diffrn_reflns_av_unetI/netI 0.3352
_diffrn_reflns_limit_h_max 20
_diffrn_reflns_limit_h_min -12
_diffrn_reflns_limit_k_max 26
_diffrn_reflns_limit_k_min -15
_diffrn_reflns_limit_l_max 14
_diffrn_reflns_limit_l_min -15
_diffrn_reflns_number 17784
_diffrn_reflns_theta_full 26.00
_diffrn_reflns_theta_max 26.00
_diffrn_reflns_theta_min 2.87
_diffrn_source 'Enhance (Mo) X-ray Source'
_exptl_absorpt_coefficient_mu 1.929
_exptl_absorpt_correction_T_max 1.00000
_exptl_absorpt_correction_T_min 0.88207
_exptl_absorpt_correction_type multi-scan
_exptl_absorpt_process_details
;
CrysAlisPro, Agilent Technologies,
Version 1.171.35.11 (release 16-05-2011 CrysAlis171 .NET)
(compiled May 16 2011,17:55:39)
Empirical absorption correction using spherical harmonics,
 implemented in SCALE3 ABSPACK scaling algorithm.
;
_exptl_crystal_colour 'clear light red'
_exptl_crystal_colour_lustre clear
_exptl_crystal_colour_modifier light
_exptl_crystal_colour_primary red
_exptl_crystal_density_diffrn 1.514
_exptl_crystal_density_method 'not measured'
_exptl_crystal_description block
_exptl_crystal_F_000 2112
_exptl_crystal_size_max 0.1
_exptl_crystal_size_mid 0.05
_exptl_crystal_size_min 0.05
_refine_diff_density_max 0.377
_refine_diff_density_min -0.409
_refine_diff_density_rms 0.086
_refine_ls_extinction_method none
_refine_ls_goodness_of_fit_ref 0.834
_refine_ls_hydrogen_treatment mixed
_refine_ls_matrix_type full
_refine_ls_number_parameters 597
_refine_ls_number_reflns 8866
_refine_ls_number_restraints 0
_refine_ls_restrained_S_all 0.834
_refine_ls_R_factor_all 0.3011
_refine_ls_R_factor_gt 0.0868
_refine_ls_shift/su_max 0.001
_refine_ls_shift/su_mean 0.000
_refine_ls_structure_factor_coef Fsqd
_refine_ls_weighting_details 'calc w=1/[\s^2^(Fo^2^)+(0.0000P)^2^+0.0000P] where P=(Fo^2^+2Fc^2^)/3'
_refine_ls_weighting_scheme calc
_refine_ls_wR_factor_gt 0.0991
_refine_ls_wR_factor_ref 0.1490
_reflns_number_gt 2735
_reflns_number_total 8866
_reflns_threshold_expression >2sigma(I)
_cod_data_source_file c3ra41911h.txt
_cod_data_source_block shi_319_aupu
_cod_original_cell_volume 4548.6(8)
_cod_database_code 7239084
_chemical_oxdiff_formula 'C52 H30 Mn1 N2 Cl4 O2'
_chemical_oxdiff_usercomment Mn_R5
_reflns_odcompleteness_completeness 98.94
_reflns_odcompleteness_iscentric 1
_reflns_odcompleteness_theta 26.32
_olex2_refinement_description
;
1. Fixed Uiso
 At 1.2 times of:
  H24B of C24B, H15A of C15A, H6B of C6B, H18A of C18A, H2A of C2A, H12B of
  C12B, H25A of C25A, H15B of C15B, H26B of C26B, H26A of C26A, H11A of C11A,
  H21B of C21B, H3A of C3A, H11B of C11B, H16A of C16A, H20B of C20B, H23B of
  C23B, H16B of C16B, H25B of C25B, H6A of C6A, H17A of C17A, H17B of C17B, H3B
  of C3B, H2B of C2B, H5A of C5A, H23A of C23A, H18B of C18B, H1A of N1A, H1B
  of N1B, H20A of C20A, H21A of C21A, H5B of C5B, H24A of C24A, H12A of C12A
 At 1.5 times of:
  {H14A,H14B,H14C} of C14B, {H14D,H14E,H14F} of C14A
2.a Aromatic/amide H refined with riding coordinates:
 N1A(H1A), N1B(H1B), C20A(H20A), C21A(H21A), C17B(H17B), C3B(H3B), C2B(H2B),
 C5A(H5A), C23A(H23A), C18B(H18B), C15A(H15A), C25B(H25B), C17A(H17A),
 C18A(H18A), C12A(H12A), C6A(H6A), C20B(H20B), C16A(H16A), C24A(H24A),
 C23B(H23B), C16B(H16B), C5B(H5B), C24B(H24B), C6B(H6B), C2A(H2A), C12B(H12B),
 C25A(H25A), C26A(H26A), C11B(H11B), C15B(H15B), C11A(H11A), C26B(H26B),
 C21B(H21B), C3A(H3A)
2.b Idealised Me refined as rotating group:
 C14B(H14A,H14B,H14C), C14A(H14D,H14E,H14F)
;

loop_
_space_group_symop_id
_space_group_symop_operation_xyz
1 'x, y, z'
2 '-x, y+1/2, -z+1/2'
3 '-x, -y, -z'
4 'x, -y-1/2, z-1/2'

loop_
_atom_site_label
_atom_site_type_symbol
_atom_site_fract_x
_atom_site_fract_y
_atom_site_fract_z
_atom_site_U_iso_or_equiv
_atom_site_adp_type
_atom_site_occupancy
_atom_site_symmetry_multiplicity
_atom_site_calc_flag
_atom_site_refinement_flags
Br1A Br 0.05869(7) 0.64184(5) 0.75280(6) 0.0605(3) Uani 1 1 d .
Br1B Br 0.50807(7) 0.61314(6) 0.98923(7) 0.0752(4) Uani 1 1 d .
S1A S 0.08472(14) 0.49678(11) 1.28250(16) 0.0425(6) Uani 1 1 d .
S1B S 0.63321(17) 0.70118(13) 1.52544(17) 0.0612(8) Uani 1 1 d .
N2B N 0.6894(4) 0.6331(3) 1.7188(4) 0.0324(19) Uani 1 1 d .
C7B C 0.6103(5) 0.6265(4) 1.5433(6) 0.034(2) Uani 1 1 d .
O1B O 0.5893(4) 0.4964(3) 1.5928(4) 0.0485(17) Uani 1 1 d .
N1A N 0.1304(4) 0.6113(3) 1.2286(5) 0.0378(19) Uani 1 1 d .
H1A H 0.1485 0.6464 1.2548 0.045 Uiso 1 1 calc R
O2A O 0.4264(4) 0.7056(3) 1.8027(5) 0.060(2) Uani 1 1 d .
O1A O 0.2170(4) 0.6844(3) 1.3595(4) 0.065(2) Uani 1 1 d .
C22B C 0.8610(5) 0.7605(4) 1.8850(7) 0.033(2) Uani 1 1 d .
N1B N 0.5698(4) 0.5902(3) 1.4666(5) 0.048(2) Uani 1 1 d .
H1B H 0.5514 0.5561 1.4887 0.057 Uiso 1 1 calc R
C4A C 0.1063(5) 0.6126(5) 1.1173(6) 0.039(2) Uani 1 1 d .
C22A C 0.1826(6) 0.4155(4) 1.7461(6) 0.035(2) Uani 1 1 d .
C8A C 0.1773(5) 0.5855(4) 1.4017(6) 0.032(2) Uani 1 1 d .
C20A C 0.1156(5) 0.4988(4) 1.6233(6) 0.044(3) Uani 1 1 d .
H20A H 0.0719 0.4985 1.6594 0.053 Uiso 1 1 calc R
C21A C 0.1153(5) 0.5391(4) 1.5422(6) 0.034(2) Uani 1 1 d .
H21A H 0.0715 0.5658 1.5237 0.041 Uiso 1 1 calc R
O2B O 0.7155(4) 0.4015(3) 2.0479(5) 0.069(2) Uani 1 1 d .
C19B C 0.7994(6) 0.7140(4) 1.8325(6) 0.037(2) Uani 1 1 d .
N2A N 0.1776(5) 0.5410(3) 1.4880(5) 0.0321(18) Uani 1 1 d .
C10A C 0.2721(5) 0.6519(4) 1.5302(6) 0.035(2) Uani 1 1 d .
C17B C 0.6627(5) 0.6826(4) 1.7649(6) 0.035(2) Uani 1 1 d .
H17B H 0.6072 0.6897 1.7586 0.042 Uiso 1 1 calc R
C19A C 0.1795(5) 0.4583(4) 1.6532(6) 0.033(2) Uani 1 1 d .
C3B C 0.5518(5) 0.5461(4) 1.2922(6) 0.041(2) Uani 1 1 d .
H3B H 0.5608 0.5071 1.3232 0.049 Uiso 1 1 calc R
C2B C 0.5382(5) 0.5510(5) 1.1840(6) 0.051(3) Uani 1 1 d .
H2B H 0.5380 0.5156 1.1422 0.061 Uiso 1 1 calc R
C5A C 0.0809(5) 0.5648(4) 1.0520(6) 0.049(3) Uani 1 1 d .
H5A H 0.0729 0.5258 1.0799 0.059 Uiso 1 1 calc R
C23A C 0.2521(6) 0.3821(4) 1.7858(6) 0.050(3) Uani 1 1 d .
H23A H 0.2975 0.3843 1.7529 0.060 Uiso 1 1 calc R
C8B C 0.6350(5) 0.5951(4) 1.6437(6) 0.031(2) Uani 1 1 d .
C18B C 0.7172(6) 0.7239(4) 1.8224(6) 0.044(3) Uani 1 1 d .
H18B H 0.6978 0.7584 1.8542 0.053 Uiso 1 1 calc R
C9B C 0.6245(5) 0.5326(5) 1.6654(6) 0.038(2) Uani 1 1 d .
C1B C 0.5252(5) 0.6085(5) 1.1388(6) 0.048(3) Uani 1 1 d .
C1A C 0.0761(6) 0.6292(5) 0.9019(6) 0.046(3) Uani 1 1 d .
C15A C 0.2927(7) 0.7049(4) 1.6968(6) 0.050(3) Uani 1 1 d .
H15A H 0.2714 0.7282 1.7465 0.060 Uiso 1 1 calc R
C9A C 0.2182(5) 0.6402(5) 1.4255(6) 0.038(2) Uani 1 1 d .
C25B C 0.9840(6) 0.8156(5) 1.8956(8) 0.064(3) Uani 1 1 d .
H25B H 1.0310 0.8230 1.8677 0.077 Uiso 1 1 calc R
C17A C 0.2374(6) 0.5000(5) 1.5121(6) 0.050(3) Uani 1 1 d .
H17A H 0.2793 0.4995 1.4728 0.060 Uiso 1 1 calc R
C18A C 0.2392(5) 0.4584(4) 1.5930(6) 0.047(3) Uani 1 1 d .
H18A H 0.2815 0.4299 1.6070 0.057 Uiso 1 1 calc R
C12A C 0.4022(6) 0.6524(5) 1.6426(7) 0.054(3) Uani 1 1 d .
H12A H 0.4562 0.6396 1.6549 0.065 Uiso 1 1 calc R
C6A C 0.0665(5) 0.5735(4) 0.9433(7) 0.052(3) Uani 1 1 d .
H6A H 0.0499 0.5399 0.8991 0.062 Uiso 1 1 calc R
C20B C 0.8260(5) 0.6607(4) 1.7880(6) 0.039(2) Uani 1 1 d .
H20B H 0.8811 0.6514 1.7965 0.047 Uiso 1 1 calc R
N3A N 0.1935(6) 0.3421(4) 1.9288(6) 0.074(3) Uani 1 1 d .
C16A C 0.2417(6) 0.6871(4) 1.6061(6) 0.050(3) Uani 1 1 d .
H16A H 0.1873 0.6985 1.5954 0.061 Uiso 1 1 calc R
C24A C 0.2533(6) 0.3461(5) 1.8730(7) 0.063(3) Uani 1 1 d .
H24A H 0.2997 0.3224 1.8953 0.076 Uiso 1 1 calc R
C7A C 0.1305(5) 0.5664(4) 1.3010(6) 0.036(2) Uani 1 1 d .
C23B C 0.8468(6) 0.7953(4) 1.9707(6) 0.045(3) Uani 1 1 d .
H23B H 0.7990 0.7909 1.9979 0.054 Uiso 1 1 calc R
C16B C 0.6618(5) 0.5330(4) 1.8659(7) 0.049(3) Uani 1 1 d .
H16B H 0.6537 0.5759 1.8675 0.058 Uiso 1 1 calc R
C5B C 0.5365(5) 0.6549(5) 1.3073(6) 0.053(3) Uani 1 1 d .
H5B H 0.5347 0.6906 1.3480 0.063 Uiso 1 1 calc R
C24B C 0.9060(6) 0.8365(5) 2.0138(6) 0.054(3) Uani 1 1 d .
H24B H 0.8977 0.8582 2.0736 0.064 Uiso 1 1 calc R
C13B C 0.6965(6) 0.4374(5) 1.9592(7) 0.049(3) Uani 1 1 d .
C6B C 0.5229(5) 0.6599(4) 1.1966(6) 0.051(3) Uani 1 1 d .
H6B H 0.5124 0.6985 1.1642 0.061 Uiso 1 1 calc R
C2A C 0.1044(7) 0.6783(5) 0.9651(7) 0.080(4) Uani 1 1 d .
H2A H 0.1152 0.7165 0.9362 0.096 Uiso 1 1 calc R
C14B C 0.7291(6) 0.4327(5) 2.1461(6) 0.079(4) Uani 1 1 d .
H14A H 0.7749 0.4600 2.1494 0.119 Uiso 1 1 calc R
H14B H 0.7396 0.4026 2.2020 0.119 Uiso 1 1 calc R
H14C H 0.6818 0.4566 2.1537 0.119 Uiso 1 1 calc R
C13A C 0.3723(6) 0.6899(4) 1.7166(7) 0.039(2) Uani 1 1 d .
C12B C 0.6867(5) 0.4055(5) 1.8648(8) 0.056(3) Uani 1 1 d .
H12B H 0.6947 0.3626 1.8632 0.067 Uiso 1 1 calc R
C10B C 0.6526(5) 0.5024(5) 1.7703(7) 0.045(3) Uani 1 1 d .
C4B C 0.5523(5) 0.5982(5) 1.3560(7) 0.045(3) Uani 1 1 d .
C25A C 0.1287(7) 0.3753(6) 1.8911(7) 0.074(4) Uani 1 1 d .
H25A H 0.0858 0.3744 1.9287 0.089 Uiso 1 1 calc R
C26A C 0.1186(6) 0.4111(4) 1.8018(6) 0.052(3) Uani 1 1 d .
H26A H 0.0700 0.4320 1.7790 0.062 Uiso 1 1 calc R
N3B N 0.9738(5) 0.8476(4) 1.9771(6) 0.065(3) Uani 1 1 d .
C11B C 0.6648(5) 0.4391(5) 1.7726(7) 0.057(3) Uani 1 1 d .
H11B H 0.6579 0.4177 1.7089 0.069 Uiso 1 1 calc R
C15B C 0.6833(6) 0.5000(5) 1.9609(7) 0.059(3) Uani 1 1 d .
H15B H 0.6884 0.5209 2.0250 0.071 Uiso 1 1 calc R
C11A C 0.3512(6) 0.6343(5) 1.5506(6) 0.058(3) Uani 1 1 d .
H11A H 0.3718 0.6095 1.5021 0.070 Uiso 1 1 calc R
C26B C 0.9309(6) 0.7711(5) 1.8462(7) 0.062(3) Uani 1 1 d .
H26B H 0.9424 0.7491 1.7883 0.074 Uiso 1 1 calc R
C21B C 0.7690(6) 0.6214(4) 1.7307(6) 0.046(3) Uani 1 1 d .
H21B H 0.7867 0.5859 1.6997 0.055 Uiso 1 1 calc R
C3A C 0.1167(6) 0.6696(5) 1.0748(7) 0.079(4) Uani 1 1 d .
H3A H 0.1323 0.7033 1.1191 0.094 Uiso 1 1 calc R
C14A C 0.3946(6) 0.7408(5) 1.8810(6) 0.071(3) Uani 1 1 d .
H14D H 0.3736 0.7797 1.8514 0.107 Uiso 1 1 calc R
H14E H 0.4371 0.7485 1.9397 0.107 Uiso 1 1 calc R
H14F H 0.3518 0.7176 1.9044 0.107 Uiso 1 1 calc R

loop_
_atom_site_aniso_label
_atom_site_aniso_U_11
_atom_site_aniso_U_22
_atom_site_aniso_U_33
_atom_site_aniso_U_23
_atom_site_aniso_U_13
_atom_site_aniso_U_12
Br1A 0.0708(9) 0.0766(9) 0.0331(5) 0.0027(5) 0.0054(5) 0.0060(7)
Br1B 0.0890(10) 0.0947(10) 0.0397(6) -0.0023(6) 0.0041(6) 0.0060(8)
S1A 0.0432(17) 0.0407(17) 0.0413(14) -0.0021(12) 0.0009(12) -0.0043(13)
S1B 0.080(2) 0.055(2) 0.0439(15) 0.0027(13) -0.0029(14) -0.0205(16)
N2B 0.042(6) 0.035(5) 0.023(4) -0.013(3) 0.015(4) -0.003(4)
C7B 0.029(6) 0.035(6) 0.036(5) -0.011(4) 0.004(4) -0.013(5)
O1B 0.065(5) 0.039(4) 0.042(4) -0.008(3) 0.009(3) -0.015(4)
N1A 0.052(6) 0.022(5) 0.036(4) -0.003(4) 0.000(4) -0.003(4)
O2A 0.050(5) 0.074(6) 0.046(4) -0.010(4) -0.019(4) 0.000(4)
O1A 0.097(6) 0.050(5) 0.038(4) 0.011(3) -0.016(4) -0.024(4)
C22B 0.015(6) 0.026(6) 0.053(6) 0.002(5) -0.008(5) -0.002(4)
N1B 0.054(6) 0.050(6) 0.038(4) -0.011(4) 0.006(4) -0.022(4)
C4A 0.047(7) 0.043(7) 0.027(5) 0.004(5) 0.004(5) 0.008(5)
C22A 0.038(7) 0.034(6) 0.028(5) 0.005(4) -0.005(5) -0.007(5)
C8A 0.051(7) 0.024(6) 0.019(4) 0.001(4) -0.003(4) -0.002(5)
C20A 0.046(7) 0.054(7) 0.039(5) 0.001(5) 0.026(5) 0.004(6)
C21A 0.022(6) 0.045(7) 0.037(5) 0.000(4) 0.014(5) 0.009(5)
O2B 0.075(6) 0.067(6) 0.062(4) 0.018(4) -0.002(4) 0.002(4)
C19B 0.047(7) 0.033(6) 0.030(5) -0.004(4) 0.002(5) -0.003(5)
N2A 0.043(6) 0.021(5) 0.032(4) -0.003(3) 0.003(4) -0.006(4)
C10A 0.028(6) 0.032(6) 0.039(5) 0.008(4) -0.010(5) -0.009(5)
C17B 0.027(6) 0.046(7) 0.033(5) -0.006(5) 0.010(5) -0.004(5)
C19A 0.030(6) 0.033(6) 0.035(5) -0.012(4) -0.001(5) 0.009(5)
C3B 0.047(7) 0.032(6) 0.038(5) -0.010(5) -0.006(5) -0.008(5)
C2B 0.064(8) 0.055(8) 0.029(5) -0.025(5) -0.002(5) -0.005(6)
C5A 0.071(8) 0.039(7) 0.036(5) -0.009(5) 0.008(5) -0.016(6)
C23A 0.045(7) 0.049(7) 0.053(6) 0.008(5) 0.002(5) 0.005(6)
C8B 0.031(6) 0.026(6) 0.035(5) -0.007(4) 0.001(4) -0.008(5)
C18B 0.058(8) 0.047(7) 0.026(5) -0.004(4) 0.004(5) 0.002(6)
C9B 0.031(7) 0.053(7) 0.033(5) -0.003(5) 0.013(5) -0.009(5)
C1B 0.042(7) 0.067(8) 0.033(6) 0.010(6) -0.001(5) 0.011(6)
C1A 0.051(7) 0.041(7) 0.043(6) 0.003(5) -0.005(5) 0.005(6)
C15A 0.078(9) 0.033(7) 0.035(6) -0.016(5) 0.000(6) 0.004(6)
C9A 0.053(7) 0.038(7) 0.023(5) 0.007(5) 0.004(5) 0.007(5)
C25B 0.051(9) 0.054(8) 0.094(9) -0.009(7) 0.030(7) -0.007(6)
C17A 0.049(8) 0.059(8) 0.045(6) 0.011(6) 0.016(5) -0.006(6)
C18A 0.043(7) 0.053(7) 0.047(6) 0.014(5) 0.011(5) 0.021(5)
C12A 0.037(7) 0.069(8) 0.053(6) -0.003(6) 0.001(5) 0.015(6)
C6A 0.078(9) 0.033(7) 0.044(6) -0.014(5) 0.009(6) -0.010(6)
C20B 0.027(6) 0.038(7) 0.052(6) -0.006(5) 0.005(5) -0.001(5)
N3A 0.091(9) 0.085(8) 0.051(6) 0.027(5) 0.023(6) 0.018(6)
C16A 0.044(7) 0.059(8) 0.045(6) -0.008(5) -0.002(5) 0.002(6)
C24A 0.074(9) 0.053(8) 0.056(7) 0.024(6) -0.005(6) 0.018(6)
C7A 0.042(7) 0.032(6) 0.034(5) 0.002(4) 0.003(5) 0.002(5)
C23B 0.049(7) 0.039(7) 0.047(6) -0.010(5) 0.009(5) -0.016(5)
C16B 0.080(9) 0.026(6) 0.043(6) -0.005(5) 0.017(6) -0.004(5)
C5B 0.057(8) 0.065(9) 0.038(6) -0.010(5) 0.010(5) 0.013(6)
C24B 0.049(8) 0.075(9) 0.032(6) -0.013(5) -0.006(5) -0.011(6)
C13B 0.061(8) 0.036(7) 0.051(6) 0.004(6) 0.015(6) -0.003(6)
C6B 0.063(8) 0.045(8) 0.042(6) -0.013(5) 0.001(5) 0.006(6)
C2A 0.126(12) 0.057(9) 0.047(7) 0.026(6) -0.012(7) -0.017(8)
C14B 0.110(11) 0.079(10) 0.045(6) 0.021(6) 0.002(7) -0.004(7)
C13A 0.037(7) 0.036(6) 0.041(6) 0.003(5) -0.005(5) 0.004(5)
C12B 0.059(8) 0.038(7) 0.066(7) -0.009(6) 0.000(6) 0.014(6)
C10B 0.051(7) 0.036(7) 0.049(6) 0.000(5) 0.014(5) -0.007(6)
C4B 0.043(7) 0.052(8) 0.037(6) -0.011(5) 0.002(5) -0.006(6)
C25A 0.071(10) 0.102(11) 0.056(7) 0.026(7) 0.028(7) 0.018(8)
C26A 0.047(8) 0.068(8) 0.039(6) 0.020(5) 0.002(5) 0.010(6)
N3B 0.064(7) 0.061(7) 0.068(6) -0.014(5) 0.004(5) -0.014(5)
C11B 0.053(8) 0.074(9) 0.045(6) -0.009(6) 0.011(6) -0.008(7)
C15B 0.083(9) 0.054(8) 0.042(6) 0.007(6) 0.014(6) -0.001(7)
C11A 0.041(7) 0.082(9) 0.043(6) -0.016(6) -0.017(5) 0.014(6)
C26B 0.067(9) 0.055(8) 0.065(7) -0.031(6) 0.016(6) -0.011(7)
C21B 0.046(7) 0.039(7) 0.057(6) -0.010(5) 0.018(6) -0.001(6)
C3A 0.132(12) 0.053(8) 0.038(6) -0.005(6) -0.026(6) -0.017(7)
C14A 0.084(9) 0.068(9) 0.054(6) -0.029(6) -0.012(6) -0.014(7)

loop_
_atom_type_symbol
_atom_type_description
_atom_type_scat_dispersion_real
_atom_type_scat_dispersion_imag
_atom_type_scat_source
C C 0.0033 0.0016 'International Tables Vol C Tables 4.2.6.8 and 6.1.1.4'
H H 0.0000 0.0000 'International Tables Vol C Tables 4.2.6.8 and 6.1.1.4'
Br Br -0.2901 2.4595 'International Tables Vol C Tables 4.2.6.8 and 6.1.1.4'
N N 0.0061 0.0033 'International Tables Vol C Tables 4.2.6.8 and 6.1.1.4'
O O 0.0106 0.0060 'International Tables Vol C Tables 4.2.6.8 and 6.1.1.4'
S S 0.1246 0.1234 'International Tables Vol C Tables 4.2.6.8 and 6.1.1.4'

loop_
_geom_angle_atom_site_label_1
_geom_angle_atom_site_label_2
_geom_angle_atom_site_label_3
_geom_angle
C17B N2B C8B 121.6(8)
C17B N2B C21B 120.1(8)
C21B N2B C8B 117.8(7)
N1B C7B S1B 123.5(6)
N1B C7B C8B 114.6(8)
C8B C7B S1B 121.9(6)
C4A N1A H1A 113.5
C7A N1A H1A 113.5
C7A N1A C4A 133.0(7)
C13A O2A C14A 115.7(7)
C23B C22B C19B 121.2(8)
C26B C22B C19B 120.5(8)
C26B C22B C23B 118.2(8)
C7B N1B H1B 114.3
C7B N1B C4B 131.3(7)
C4B N1B H1B 114.3
C5A C4A N1A 128.2(9)
C5A C4A C3A 118.7(8)
C3A C4A N1A 113.0(8)
C23A C22A C19A 121.6(8)
C23A C22A C26A 116.5(8)
C26A C22A C19A 121.8(9)
C9A C8A N2A 116.9(7)
C9A C8A C7A 127.9(7)
C7A C8A N2A 115.2(7)
C21A C20A H20A 119.4
C21A C20A C19A 121.3(8)
C19A C20A H20A 119.4
C20A C21A H21A 119.5
N2A C21A C20A 121.1(8)
N2A C21A H21A 119.5
C13B O2B C14B 117.4(8)
C18B C19B C22B 122.3(8)
C18B C19B C20B 118.3(9)
C20B C19B C22B 119.3(9)
C21A N2A C8A 120.5(8)
C17A N2A C8A 121.1(7)
C17A N2A C21A 118.4(7)
C16A C10A C9A 118.8(8)
C11A C10A C9A 122.8(8)
C11A C10A C16A 118.1(8)
N2B C17B H17B 119.8
N2B C17B C18B 120.5(8)
C18B C17B H17B 119.8
C20A C19A C22A 121.9(8)
C18A C19A C22A 121.6(8)
C18A C19A C20A 116.5(8)
C2B C3B H3B 119.2
C2B C3B C4B 121.5(9)
C4B C3B H3B 119.2
C3B C2B H2B 120.5
C1B C2B C3B 119.0(8)
C1B C2B H2B 120.5
C4A C5A H5A 119.7
C4A C5A C6A 120.5(9)
C6A C5A H5A 119.7
C22A C23A H23A 120.2
C24A C23A C22A 119.5(9)
C24A C23A H23A 120.2
C7B C8B N2B 112.4(7)
C9B C8B N2B 119.5(7)
C9B C8B C7B 126.9(8)
C19B C18B C17B 120.4(9)
C19B C18B H18B 119.8
C17B C18B H18B 119.8
O1B C9B C8B 119.9(8)
O1B C9B C10B 115.5(9)
C8B C9B C10B 124.6(8)
C2B C1B Br1B 117.6(8)
C6B C1B Br1B 120.6(8)
C6B C1B C2B 121.8(8)
C6A C1A Br1A 121.5(8)
C6A C1A C2A 120.5(8)
C2A C1A Br1A 117.9(8)
C16A C15A H15A 118.6
C13A C15A H15A 118.6
C13A C15A C16A 122.8(9)
O1A C9A C8A 122.7(8)
O1A C9A C10A 114.4(8)
C8A C9A C10A 122.9(8)
N3B C25B H25B 117.3
N3B C25B C26B 125.4(9)
C26B C25B H25B 117.3
N2A C17A H17A 119.0
N2A C17A C18A 121.9(8)
C18A C17A H17A 119.0
C19A C18A C17A 120.7(9)
C19A C18A H18A 119.6
C17A C18A H18A 119.6
C13A C12A H12A 120.0
C11A C12A H12A 120.0
C11A C12A C13A 120.0(9)
C5A C6A H6A 119.6
C1A C6A C5A 120.7(8)
C1A C6A H6A 119.6
C19B C20B H20B 120.6
C19B C20B C21B 118.8(9)
C21B C20B H20B 120.6
C25A N3A C24A 114.3(9)
C10A C16A H16A 120.1
C15A C16A C10A 119.8(9)
C15A C16A H16A 120.1
C23A C24A H24A 117.4
N3A C24A C23A 125.1(10)
N3A C24A H24A 117.4
N1A C7A S1A 126.5(6)
N1A C7A C8A 110.8(8)
C8A C7A S1A 122.7(6)
C22B C23B H23B 121.2
C24B C23B C22B 117.5(8)
C24B C23B H23B 121.2
C10B C16B H16B 119.7
C10B C16B C15B 120.6(9)
C15B C16B H16B 119.7
C6B C5B H5B 119.5
C4B C5B H5B 119.5
C4B C5B C6B 121.0(9)
C23B C24B H24B 117.5
N3B C24B C23B 125.0(9)
N3B C24B H24B 117.5
O2B C13B C12B 115.6(10)
C15B C13B O2B 123.8(9)
C15B C13B C12B 120.5(9)
C1B C6B C5B 119.1(9)
C1B C6B H6B 120.4
C5B C6B H6B 120.4
C1A C2A H2A 120.9
C1A C2A C3A 118.3(9)
C3A C2A H2A 120.9
O2B C14B H14A 109.5
O2B C14B H14B 109.5
O2B C14B H14C 109.5
H14A C14B H14B 109.5
H14A C14B H14C 109.5
H14B C14B H14C 109.5
O2A C13A C12A 115.9(9)
C15A C13A O2A 126.6(9)
C15A C13A C12A 117.5(9)
C13B C12B H12B 120.9
C13B C12B C11B 118.1(10)
C11B C12B H12B 120.9
C16B C10B C9B 124.6(9)
C11B C10B C9B 118.0(9)
C11B C10B C16B 117.2(9)
C3B C4B N1B 118.5(9)
C5B C4B N1B 124.0(8)
C5B C4B C3B 117.5(8)
N3A C25A H25A 116.9
N3A C25A C26A 126.1(10)
C26A C25A H25A 116.9
C22A C26A H26A 120.8
C25A C26A C22A 118.4(9)
C25A C26A H26A 120.8
C25B N3B C24B 115.7(9)
C12B C11B H11B 118.3
C10B C11B C12B 123.4(9)
C10B C11B H11B 118.3
C16B C15B H15B 120.0
C13B C15B C16B 120.1(9)
C13B C15B H15B 120.0
C10A C11A C12A 121.6(9)
C10A C11A H11A 119.2
C12A C11A H11A 119.2
C22B C26B C25B 118.0(9)
C22B C26B H26B 121.0
C25B C26B H26B 121.0
N2B C21B C20B 121.8(8)
N2B C21B H21B 119.1
C20B C21B H21B 119.1
C4A C3A C2A 121.1(9)
C4A C3A H3A 119.5
C2A C3A H3A 119.5
O2A C14A H14D 109.5
O2A C14A H14E 109.5
O2A C14A H14F 109.5
H14D C14A H14E 109.5
H14D C14A H14F 109.5
H14E C14A H14F 109.5

loop_
_geom_bond_atom_site_label_1
_geom_bond_atom_site_label_2
_geom_bond_distance
Br1A C1A 1.911(8)
Br1B C1B 1.901(8)
S1A C7A 1.676(9)
S1B C7B 1.674(8)
N2B C17B 1.330(9)
N2B C8B 1.460(9)
N2B C21B 1.337(9)
C7B N1B 1.347(9)
C7B C8B 1.454(10)
O1B C9B 1.281(9)
N1A H1A 0.8600
N1A C4A 1.421(8)
N1A C7A 1.340(9)
O2A C13A 1.351(9)
O2A C14A 1.431(9)
O1A C9A 1.272(9)
C22B C19B 1.509(11)
C22B C23B 1.384(10)
C22B C26B 1.364(11)
N1B H1B 0.8600
N1B C4B 1.415(9)
C4A C5A 1.349(11)
C4A C3A 1.362(12)
C22A C19A 1.502(10)
C22A C23A 1.387(11)
C22A C26A 1.387(10)
C8A N2A 1.464(9)
C8A C9A 1.368(11)
C8A C7A 1.455(9)
C20A H20A 0.9300
C20A C21A 1.354(10)
C20A C19A 1.380(10)
C21A H21A 0.9300
C21A N2A 1.348(8)
O2B C13B 1.369(9)
O2B C14B 1.415(9)
C19B C18B 1.375(11)
C19B C20B 1.385(11)
N2A C17A 1.328(10)
C10A C9A 1.510(10)
C10A C16A 1.396(10)
C10A C11A 1.356(10)
C17B H17B 0.9300
C17B C18B 1.391(10)
C19A C18A 1.362(10)
C3B H3B 0.9300
C3B C2B 1.378(9)
C3B C4B 1.386(11)
C2B H2B 0.9300
C2B C1B 1.367(12)
C5A H5A 0.9300
C5A C6A 1.393(9)
C23A H23A 0.9300
C23A C24A 1.361(10)
C8B C9B 1.386(11)
C18B H18B 0.9300
C9B C10B 1.499(11)
C1B C6B 1.334(11)
C1A C6A 1.329(11)
C1A C2A 1.366(12)
C15A H15A 0.9300
C15A C16A 1.379(10)
C15A C13A 1.349(11)
C25B H25B 0.9300
C25B N3B 1.288(10)
C25B C26B 1.383(12)
C17A H17A 0.9300
C17A C18A 1.368(10)
C18A H18A 0.9300
C12A H12A 0.9300
C12A C13A 1.401(11)
C12A C11A 1.393(10)
C6A H6A 0.9300
C20B H20B 0.9300
C20B C21B 1.388(10)
N3A C24A 1.328(11)
N3A C25A 1.320(11)
C16A H16A 0.9300
C24A H24A 0.9300
C23B H23B 0.9300
C23B C24B 1.371(11)
C16B H16B 0.9300
C16B C10B 1.381(10)
C16B C15B 1.407(10)
C5B H5B 0.9300
C5B C6B 1.409(10)
C5B C4B 1.374(11)
C24B H24B 0.9300
C24B N3B 1.322(10)
C13B C12B 1.379(11)
C13B C15B 1.362(12)
C6B H6B 0.9300
C2A H2A 0.9300
C2A C3A 1.405(10)
C14B H14A 0.9600
C14B H14B 0.9600
C14B H14C 0.9600
C12B H12B 0.9300
C12B C11B 1.385(11)
C10B C11B 1.373(12)
C25A H25A 0.9300
C25A C26A 1.369(11)
C26A H26A 0.9300
C11B H11B 0.9300
C15B H15B 0.9300
C11A H11A 0.9300
C26B H26B 0.9300
C21B H21B 0.9300
C3A H3A 0.9300
C14A H14D 0.9600
C14A H14E 0.9600
C14A H14F 0.9600
